data_2012057
loop_
_publ_author_name
'Suwi\'nska, Kinga'
'Golankiewicz, Bo\.zenna'
'Zielenkiewicz, Wojciech'

_publ_section_title
;
 Water molecules in the crystal structure of tricyclic acyclovir
;
_journal_issue 6
_journal_name_full 'Acta Crystallographica Section C'
_journal_page_first 767
_journal_page_last 769
_journal_paper_doi 10.1107/S0108270101005364
_journal_volume 57
_journal_year 2001
_chemical_formula_moiety 'C11 H13 N5 O3 . 2H2 O'
_chemical_formula_sum 'C11 H17 N5 O5'
_chemical_formula_weight 299.30
_chemical_name_systematic
;
3-[(2-hydroxyethoxy)methyl]-6-methyl-3H-imidazol[1,2-a]purin-9(5H)-one
;
_space_group_IT_number 2
_symmetry_cell_setting triclinic
_symmetry_space_group_name_Hall '-P 1'
_symmetry_space_group_name_H-M 'P -1'
_cell_angle_alpha 75.44(2)
_cell_angle_beta 76.65(2)
_cell_angle_gamma 86.44(2)
_cell_formula_units_Z 4
_cell_length_a 8.4500(10)
_cell_length_b 11.665(2)
_cell_length_c 14.930(3)
_cell_measurement_reflns_used 25
_cell_measurement_temperature 293(2)
_cell_measurement_theta_max 12
_cell_measurement_theta_min 5
_cell_volume 1385.9(4)
_computing_cell_refinement 'CAD-4 Software'
_computing_data_collection 'CAD-4 Software (Enraf-Nonius, 1989)'
_computing_data_reduction 'SDP (Frenz, 1985)'
_computing_molecular_graphics 'ORTEPII (Johnson, 1976) and ATOMS (Dowty, 1998)'
_computing_publication_material SHELXL97
_computing_structure_refinement 'SHELXL97 (Sheldrick, 1997)'
_computing_structure_solution 'SHELXS97 (Sheldrick, 1990)'
_diffrn_ambient_temperature 293(2)
_diffrn_measured_fraction_theta_full .999
_diffrn_measured_fraction_theta_max .999
_diffrn_measurement_device_type 'Enraf-Nonius CAD4'
_diffrn_measurement_method \w/2\q
_diffrn_radiation_monochromator graphite
_diffrn_radiation_source 'fine-focus sealed tube'
_diffrn_radiation_type MoK\a
_diffrn_radiation_wavelength .71073
_diffrn_reflns_av_R_equivalents .023
_diffrn_reflns_av_sigmaI/netI .073
_diffrn_reflns_limit_h_max 11
_diffrn_reflns_limit_h_min -11
_diffrn_reflns_limit_k_max 16
_diffrn_reflns_limit_k_min 0
_diffrn_reflns_limit_l_max 20
_diffrn_reflns_limit_l_min -20
_diffrn_reflns_number 8414
_diffrn_reflns_theta_full 29.97
_diffrn_reflns_theta_max 29.97
_diffrn_reflns_theta_min 2.02
_diffrn_standards_decay_% .3
_diffrn_standards_interval_time 60
_diffrn_standards_number 3
_exptl_absorpt_coefficient_mu .115
_exptl_absorpt_correction_type none
_exptl_crystal_colour colourless
_exptl_crystal_density_diffrn 1.434
_exptl_crystal_density_method 'not measured'
_exptl_crystal_description block
_exptl_crystal_F_000 632
_exptl_crystal_size_max .32
_exptl_crystal_size_mid .28
_exptl_crystal_size_min .22
_refine_diff_density_max .26
_refine_diff_density_min -.20
_refine_ls_extinction_coef .0050(13)
_refine_ls_extinction_method 'SHELXL97 (Sheldrick, 1997)'
_refine_ls_goodness_of_fit_ref 1.018
_refine_ls_hydrogen_treatment mixed
_refine_ls_matrix_type full
_refine_ls_number_parameters 389
_refine_ls_number_reflns 8047
_refine_ls_number_restraints 0
_refine_ls_restrained_S_all 1.018
_refine_ls_R_factor_all .145
_refine_ls_R_factor_gt .062
_refine_ls_shift/su_max .016
_refine_ls_shift/su_mean .001
_refine_ls_structure_factor_coef Fsqd
_refine_ls_weighting_details 'calc w = 1/[\s^2^(Fo^2^)+(0.0709P)^2^] where P=(Fo^2^+2Fc^2^)/3'
_refine_ls_weighting_scheme calc
_refine_ls_wR_factor_ref .155
_reflns_number_gt 4182
_reflns_number_total 8047
_reflns_threshold_expression I>2\s(I)
_cod_data_source_file sx1107.cif
_cod_data_source_block II
_cod_depositor_comments
;
The following automatic conversions were performed:
'_symmetry_cell_setting' value 'Triclinic' changed to 'triclinic'
according to '/home/saulius/struct/CIF-dictionaries/cif_core.dic'
dictionary named 'cif_core.dic' version 2.4.1 from
2010-06-29.

'_geom_bond_publ_flag' value 'YES' changed to 'yes' according
to '/home/saulius/struct/CIF-dictionaries/cif_core.dic' dictionary named
'cif_core.dic' version 2.4.1 from 2010-06-29 (8 times).

Automatic conversion script
Id: cif_fix_enum 1527 2010-12-29 10:47:43Z saulius 

The following automatic conversions were performed:

'_symmetry_cell_setting' value 'Triclinic' changed to 'triclinic'
according to /home/saulius/struct/CIF-dictionaries/cif_core.dic
dictionary named 'cif_core.dic' version 2.4.1 from
2010-06-29.

'_geom_bond_publ_flag' value 'YES' changed to 'yes'
according to /home/saulius/struct/CIF-dictionaries/cif_core.dic
dictionary named 'cif_core.dic' version 2.4.1 from 2010-06-29 (8
times).

'_geom_angle_publ_flag' value 'YES' changed to 'yes'
according to /home/saulius/struct/CIF-dictionaries/cif_core.dic
dictionary named 'cif_core.dic' version 2.4.1 from 2010-06-29 (4
times).

'_geom_torsion_publ_flag' value 'YES' changed to 'yes'
according to /home/saulius/struct/CIF-dictionaries/cif_core.dic
dictionary named 'cif_core.dic' version 2.4.1 from 2010-06-29 (15
times).

Automatic conversion script
Id: cif_fix_values 1715 2011-07-08 13:25:40Z adriana 
;
_cod_original_sg_symbol_H-M P-1
_cod_database_code 2012057
_cod_database_fobs_code 2012057

loop_
_symmetry_equiv_pos_as_xyz
'x, y, z'
'-x, -y, -z'

loop_
_atom_site_label
_atom_site_fract_x
_atom_site_fract_y
_atom_site_fract_z
_atom_site_U_iso_or_equiv
_atom_site_adp_type
_atom_site_calc_flag
_atom_site_refinement_flags
_atom_site_occupancy
_atom_site_disorder_assembly
_atom_site_disorder_group
_atom_site_type_symbol
C1A -.5280(3) .1796(2) .32358(16) .0510(6) Uani d . 1 . . C
H1A1 -.6394 .1684 .3231 .077 Uiso calc R 1 . . H
H1A2 -.4679 .1077 .3195 .077 Uiso calc R 1 . . H
H1A3 -.4817 .2424 .2703 .077 Uiso calc R 1 . . H
C2A -.5201(2) .21074(18) .41287(15) .0389(5) Uani d . 1 . . C
N3A -.5959(2) .14063(15) .49989(12) .0397(4) Uani d . 1 . . N
H3A -.672(3) .075(2) .5153(15) .048 Uiso d . 1 . . H
C4A -.5713(2) .18402(16) .57063(14) .0341(4) Uani d . 1 . . C
N5A -.47555(19) .28419(14) .52842(11) .0344(4) Uani d . 1 . . N
C6A -.4467(2) .29944(19) .42965(15) .0400(5) Uani d . 1 . . C
H6A -.3872 .3603 .3839 .048 Uiso calc R 1 . . H
N7A -.6284(2) .14185(14) .66214(12) .0375(4) Uani d . 1 . . N
C8A -.5781(2) .20899(17) .71061(14) .0357(4) Uani d . 1 . . C
C9A -.4780(2) .30844(18) .67727(15) .0378(5) Uani d . 1 . . C
C10A -.4177(2) .35330(17) .57896(15) .0374(5) Uani d . 1 . . C
O11A -.32736(18) .43793(13) .53515(11) .0501(4) Uani d . 1 . . O
N12A -.4558(2) .34980(17) .75291(13) .0479(5) Uani d . 1 . . N
C13A -.5403(3) .2783(2) .82742(17) .0502(6) Uani d . 1 . . C
H13A -.5474 .2858 .8888 .060 Uiso calc R 1 . . H
N14A -.6181(2) .19102(16) .80790(12) .0430(4) Uani d . 1 . . N
C15A -.7248(3) .0979(2) .87221(17) .0552(6) Uani d . 1 . . C
H15A -.6990 .0247 .8522 .066 Uiso calc R 1 . . H
H15B -.7055 .0854 .9356 .066 Uiso calc R 1 . . H
O16A -.8903(2) .12564(16) .87489(12) .0612(5) Uani d . 1 . . O
C17A -.9599(4) .1917(3) .9417(2) .0784(9) Uani d . 1 . . C
H17A -.8923 .2597 .9328 .094 Uiso calc R 1 . . H
H17B -.9665 .1431 1.0055 .094 Uiso calc R 1 . . H
C18A -1.1254(4) .2322(3) .9291(2) .0767(9) Uani d . 1 . . C
H18A -1.1653 .2876 .9680 .092 Uiso calc R 1 . . H
H18B -1.1184 .2742 .8633 .092 Uiso calc R 1 . . H
O19A -1.2377(2) .13951(18) .95317(14) .0718(5) Uani d . 1 . . O
H19A -1.250(4) .096(3) .903(2) .108 Uiso d . 1 . . H
C1B -.1148(3) .5774(2) .32975(16) .0458(5) Uani d . 1 . . C
H1B1 -.2291 .5614 .3520 .069 Uiso calc R 1 . . H
H1B2 -.0553 .5041 .3363 .069 Uiso calc R 1 . . H
H1B3 -.0930 .6198 .2642 .069 Uiso calc R 1 . . H
C2B -.0639(2) .64977(18) .38643(14) .0369(5) Uani d . 1 . . C
N3B -.1188(2) .62648(15) .48459(12) .0356(4) Uani d . 1 . . N
H3B -.185(3) .572(2) .5218(15) .043 Uiso d . 1 . . H
C4B -.0537(2) .70418(16) .51935(14) .0313(4) Uani d . 1 . . C
N5B .04373(19) .77785(13) .44167(11) .0332(4) Uani d . 1 . . N
C6B .0355(3) .74324(18) .36010(15) .0393(5) Uani d . 1 . . C
H6B .0893 .7787 .2984 .047 Uiso calc R 1 . . H
N7B -.07732(19) .70939(14) .60838(11) .0334(4) Uani d . 1 . . N
C8B .0083(2) .80027(16) .61521(13) .0319(4) Uani d . 1 . . C
C9B .1093(2) .87946(16) .54216(14) .0333(4) Uani d . 1 . . C
C10B .1348(2) .87290(17) .44696(14) .0348(4) Uani d . 1 . . C
O11B .21984(18) .93470(13) .37512(10) .0476(4) Uani d . 1 . . O
N12B .1735(2) .95958(14) .57846(12) .0393(4) Uani d . 1 . . N
C13B .1130(3) .92974(18) .66937(15) .0399(5) Uani d . 1 . . C
H13B .1357 .9696 .7116 .048 Uiso calc R 1 . . H
N14B .0115(2) .83283(15) .69687(11) .0369(4) Uani d . 1 B . N
C15B -.0669(3) .7764(2) .79438(15) .0429(5) Uani d . 1 . . C
H15C -.1228 .8362 .8251 .052 Uiso calc R 1 A 1 H
H15D -.1477 .7210 .7941 .052 Uiso calc R 1 A 1 H
O16B .0437(3) .71609(18) .84654(13) .0442(5) Uani d P .75 B 1 O
C17B .1091(5) .6150(3) .8140(2) .0504(8) Uani d P .75 B 1 C
H17C .1618 .6392 .7472 .061 Uiso calc PR .75 B 1 H
H17D .0218 .5611 .8208 .061 Uiso calc PR .75 B 1 H
O16C .0020(8) .6593(6) .8223(4) .0407(13) Uiso d P .25 B 2 O
C17C .1673(13) .6693(10) .8267(7) .051(2) Uiso d P .25 B 2 C
H17E .1748 .7243 .8647 .061 Uiso calc PR .25 B 2 H
H17F .2328 .6997 .7633 .061 Uiso calc PR .25 B 2 H
C18B .2286(3) .5536(3) .86870(18) .0649(7) Uani d . 1 . . C
H18C .2931 .4998 .8345 .078 Uiso calc R 1 B 1 H
H18D .3017 .6118 .8732 .078 Uiso calc R 1 B 1 H
O19B .1569(3) .4902(2) .95949(14) .0943(8) Uani d . 1 B . O
H19B .0846 .5302 .9839 .141 Uiso calc R 1 . . H
O1W .38838(12) .41397(8) .05977(6) .0563(4) Uani d . 1 . . O
H1WA .3618 .4275 .1253 .085 Uiso d R 1 . . H
H1WB .3004 .4376 .0373 .085 Uiso d PR .50 . . H
H1WC .4582 .4614 .0263 .085 Uiso d PR .50 . . H
O2W .28759(12) .45991(8) .23102(6) .0795(6) Uani d R 1 . . O
H2WA .3363 .5166 .2383 .119 Uiso d R 1 . . H
H2WB .2345 .4190 .2762 .119 Uiso d R 1 . . H
O3W .28203(12) -.02140(8) .17551(6) .0824(6) Uani d R 1 . . O
H3WA .3487 .0345 .1541 .124 Uiso d R 1 . . H
H3WB .2664 -.0369 .2442 .124 Uiso d R 1 . . H
O4W .47373(12) .17077(8) .07327(6) .0972(7) Uani d R 1 . . O
H4WA .4524 .2370 .0581 .146 Uiso d R 1 . . H
H4WB .5717 .1748 .0504 .146 Uiso d R 1 . . H

loop_
_atom_site_aniso_label
_atom_site_aniso_U_11
_atom_site_aniso_U_22
_atom_site_aniso_U_33
_atom_site_aniso_U_12
_atom_site_aniso_U_13
_atom_site_aniso_U_23
C1A .0547(14) .0528(14) .0482(13) -.0047(11) -.0108(11) -.0167(11)
C2A .0347(10) .0351(11) .0449(12) -.0040(9) -.0069(9) -.0071(9)
N3A .0385(9) .0325(9) .0473(11) -.0112(8) -.0065(8) -.0087(8)
C4A .0276(9) .0278(10) .0452(12) -.0073(8) -.0045(8) -.0074(9)
N5A .0323(8) .0286(8) .0397(9) -.0104(7) -.0039(7) -.0049(7)
C6A .0371(11) .0392(11) .0388(11) -.0096(9) -.0009(9) -.0055(9)
N7A .0378(9) .0304(8) .0414(10) -.0104(7) -.0040(7) -.0055(7)
C8A .0326(10) .0312(10) .0401(11) -.0031(8) -.0045(8) -.0053(9)
C9A .0345(10) .0327(10) .0473(12) -.0058(9) -.0069(9) -.0122(9)
C10A .0319(10) .0315(10) .0487(12) -.0066(8) -.0065(9) -.0105(9)
O11A .0519(9) .0408(8) .0544(10) -.0257(7) -.0049(7) -.0062(7)
N12A .0488(11) .0487(11) .0481(11) -.0130(9) -.0096(9) -.0133(9)
C13A .0545(14) .0531(14) .0451(13) -.0083(11) -.0101(11) -.0146(11)
N14A .0444(10) .0402(10) .0414(10) -.0077(8) -.0070(8) -.0050(8)
C15A .0602(15) .0507(14) .0449(13) -.0152(12) -.0014(11) .0000(11)
O16A .0553(10) .0770(12) .0496(10) -.0192(9) .0031(8) -.0214(9)
C17A .0706(19) .095(2) .0738(19) -.0234(17) .0056(15) -.0417(18)
C18A .072(2) .0676(19) .079(2) -.0145(16) .0108(16) -.0195(16)
O19A .0630(11) .0745(13) .0716(13) -.0191(10) .0036(10) -.0191(10)
C1B .0515(13) .0434(12) .0458(13) -.0058(10) -.0119(10) -.0144(10)
C2B .0363(10) .0346(11) .0384(11) -.0020(9) -.0063(9) -.0077(9)
N3B .0364(9) .0296(9) .0385(10) -.0112(7) -.0038(7) -.0055(7)
C4B .0279(9) .0241(9) .0379(11) -.0047(7) -.0039(8) -.0025(8)
N5B .0335(8) .0278(8) .0345(9) -.0071(7) -.0028(7) -.0036(7)
C6B .0419(11) .0390(11) .0343(11) -.0075(9) -.0032(9) -.0071(9)
N7B .0348(8) .0296(8) .0333(9) -.0096(7) -.0048(7) -.0034(7)
C8B .0299(9) .0285(9) .0366(10) -.0008(8) -.0085(8) -.0056(8)
C9B .0304(10) .0268(9) .0413(11) -.0064(8) -.0094(8) -.0030(8)
C10B .0286(9) .0283(10) .0436(12) -.0054(8) -.0055(8) -.0028(8)
O11B .0478(9) .0448(9) .0412(8) -.0210(7) .0039(7) -.0021(7)
N12B .0396(9) .0334(9) .0462(11) -.0101(8) -.0143(8) -.0056(8)
C13B .0429(11) .0344(11) .0451(12) -.0075(9) -.0155(10) -.0077(9)
N14B .0391(9) .0352(9) .0358(9) -.0068(7) -.0101(7) -.0046(7)
C15B .0422(12) .0452(12) .0375(11) -.0013(10) -.0056(9) -.0059(9)
O16B .0584(13) .0446(11) .0342(10) .0026(10) -.0152(9) -.0140(9)
C17B .072(2) .0464(18) .0338(16) .0080(18) -.0125(15) -.0123(14)
C18B .0581(16) .0706(18) .0560(16) .0097(14) -.0106(13) -.0017(13)
O19B .0819(16) .1127(18) .0631(13) .0055(13) -.0194(11) .0260(12)
O1W .0553(10) .0639(11) .0449(9) -.0107(8) -.0060(7) -.0067(8)
O2W .1103(16) .0781(13) .0481(10) -.0566(12) .0067(10) -.0208(9)
O3W .1037(16) .0766(13) .0606(12) -.0119(12) -.0022(11) -.0176(10)
O4W .0932(16) .0727(14) .1014(17) -.0029(12) .0232(13) -.0173(12)

loop_
_atom_type_symbol
_atom_type_description
_atom_type_scat_dispersion_real
_atom_type_scat_dispersion_imag
_atom_type_scat_source
C C .0033 .0016 'International Tables Vol C Tables 4.2.6.8 and 6.1.1.4'
H H .0000 .0000 'International Tables Vol C Tables 4.2.6.8 and 6.1.1.4'
N N .0061 .0033 'International Tables Vol C Tables 4.2.6.8 and 6.1.1.4'
O O .0106 .0060 'International Tables Vol C Tables 4.2.6.8 and 6.1.1.4'

loop_
_geom_angle_atom_site_label_1
_geom_angle_atom_site_label_2
_geom_angle_atom_site_label_3
_geom_angle
_geom_angle_publ_flag
C6A C2A N3A 107.40(19) ?
C6A C2A C1A 132.1(2) ?
N3A C2A C1A 120.51(18) ?
C4A N3A C2A 110.48(17) ?
N7A C4A N3A 127.11(17) yes
N7A C4A N5A 126.29(18) ?
N3A C4A N5A 106.59(17) yes
C4A N5A C6A 107.55(16) ?
C4A N5A C10A 124.29(17) ?
C6A N5A C10A 128.14(16) ?
C2A C6A N5A 107.97(18) ?
C4A N7A C8A 109.80(16) ?
N7A C8A N14A 124.99(17) ?
N7A C8A C9A 129.47(19) ?
N14A C8A C9A 105.54(18) ?
N12A C9A C8A 110.03(18) ?
N12A C9A C10A 129.62(18) ?
C8A C9A C10A 120.34(19) ?
O11A C10A N5A 119.56(19) ?
O11A C10A C9A 130.72(19) ?
N5A C10A C9A 109.72(16) ?
C13A N12A C9A 104.44(18) ?
N12A C13A N14A 114.2(2) ?
C13A N14A C8A 105.76(17) ?
C13A N14A C15A 129.6(2) ?
C8A N14A C15A 124.60(19) ?
O16A C15A N14A 112.15(19) ?
C15A O16A C17A 113.6(2) ?
O16A C17A C18A 109.5(2) ?
O19A C18A C17A 113.5(3) ?
C6B C2B N3B 107.23(18) ?
C6B C2B C1B 130.9(2) ?
N3B C2B C1B 121.91(18) ?
C4B N3B C2B 110.32(16) ?
N7B C4B N3B 127.55(17) yes
N7B C4B N5B 126.74(17) ?
N3B C4B N5B 105.70(17) yes
C4B N5B C6B 108.96(16) ?
C4B N5B C10B 124.06(17) ?
C6B N5B C10B 126.97(16) ?
C2B C6B N5B 107.78(18) ?
C4B N7B C8B 110.29(16) ?
N7B C8B N14B 126.41(17) ?
N7B C8B C9B 127.73(18) ?
N14B C8B C9B 105.86(16) ?
N12B C9B C8B 109.94(17) ?
N12B C9B C10B 128.40(17) ?
C8B C9B C10B 121.66(18) ?
O11B C10B C9B 129.70(19) ?
O11B C10B N5B 120.78(18) ?
C9B C10B N5B 109.52(16) ?
C13B N12B C9B 105.11(16) ?
N12B C13B N14B 113.13(18) ?
C8B N14B C13B 105.96(16) ?
C8B N14B C15B 128.76(17) ?
C13B N14B C15B 125.22(18) ?
O16B C15B O16C 38.9(2) ?
O16B C15B N14B 112.45(18) ?
O16C C15B N14B 109.8(3) ?
C15B O16B C17B 111.4(2) ?
O16B C17B C18B 110.7(3) ?
C17C O16C C15B 109.8(6) ?
O16C C17C C18B 109.7(8) ?
O19B C18B C17C 121.6(5) ?
O19B C18B C17B 113.3(2) ?
C17C C18B C17B 35.9(4) ?

loop_
_geom_bond_atom_site_label_1
_geom_bond_atom_site_label_2
_geom_bond_site_symmetry_2
_geom_bond_distance
_geom_bond_publ_flag
C1A C2A . 1.484(3) ?
C2A C6A . 1.342(3) ?
C2A N3A . 1.383(3) ?
N3A C4A . 1.341(3) ?
C4A N7A . 1.315(3) ?
C4A N5A . 1.389(2) yes
N5A C6A . 1.405(3) yes
N5A C10A . 1.408(3) ?
N7A C8A . 1.336(3) yes
C8A N14A . 1.377(3) ?
C8A C9A . 1.395(3) yes
C9A N12A . 1.388(3) ?
C9A C10A . 1.410(3) ?
C10A O11A . 1.234(2) ?
N12A C13A . 1.297(3) ?
C13A N14A . 1.370(3) ?
N14A C15A . 1.453(3) ?
C15A O16A . 1.410(3) ?
O16A C17A . 1.412(3) ?
C17A C18A . 1.486(4) ?
C18A O19A . 1.405(3) ?
C1B C2B . 1.478(3) ?
C2B C6B . 1.339(3) ?
C2B N3B . 1.392(3) ?
N3B C4B . 1.350(2) ?
C4B N7B . 1.314(2) ?
C4B N5B . 1.381(2) yes
N5B C6B . 1.393(3) yes
N5B C10B . 1.416(2) ?
N7B C8B . 1.357(2) yes
C8B N14B . 1.372(3) ?
C8B C9B . 1.390(3) yes
C9B N12B . 1.384(2) ?
C9B C10B . 1.408(3) ?
C10B O11B . 1.227(2) ?
N12B C13B . 1.300(3) ?
C13B N14B . 1.381(3) ?
N14B C15B . 1.456(3) ?
C15B O16B . 1.398(3) ?
C15B O16C . 1.452(7) ?
O16B C17B . 1.419(4) ?
C17B C18B . 1.483(4) ?
O16C C17C . 1.427(12) ?
C17C C18B . 1.456(11) ?
C18B O19B . 1.387(3) ?

loop_
_geom_hbond_atom_site_label_D
_geom_hbond_atom_site_label_H
_geom_hbond_atom_site_label_A
_geom_hbond_site_symmetry_A
_geom_hbond_distance_DH
_geom_hbond_distance_HA
_geom_hbond_distance_DA
_geom_hbond_angle_DHA
N3A H3A N12B 1_445 .98(2) 1.85(2) 2.800(2) 163.4(19)
N3B H3B O11A . .86(2) 1.98(2) 2.747(2) 148(2)
O19B H19B O19B 2_567 .82 2.02 2.671(4) 135
O19A H19A O3W 2_456 1.02(4) 1.71(4) 2.731(2) 177(3)
O1W H1WB O19B 1_554 .89 1.84 2.706(2) 164
O2W H2WA N12A 2_566 .84 1.96 2.797(2) 177
O2W H2WB N7B 2_566 .78 2.21 2.982(2) 173
O3W H3WB O11B 1_545 .97 1.85 2.8219(18) 176
O4W H4WB O19A 1_754 .82 2.00 2.738(2) 149
O1W H1WA O2W . 1.00 1.69 2.679 170
O1W H1WC O1W 2_665 .82 1.99 2.808(2) 175
O3W H3WA O4W . .84 1.94 2.751 163
O4W H4WA O1W . .77 2.11 2.852 163

loop_
_geom_torsion_atom_site_label_1
_geom_torsion_atom_site_label_2
_geom_torsion_atom_site_label_3
_geom_torsion_atom_site_label_4
_geom_torsion
_geom_torsion_publ_flag
C6A C2A N3A C4A .1(2) ?
C1A C2A N3A C4A 179.08(18) ?
C2A N3A C4A N7A 178.30(19) ?
C2A N3A C4A N5A -.7(2) ?
N7A C4A N5A C6A -178.00(19) ?
N3A C4A N5A C6A 1.0(2) ?
N7A C4A N5A C10A 3.4(3) ?
N3A C4A N5A C10A -177.65(17) ?
N3A C2A C6A N5A .5(2) ?
C1A C2A C6A N5A -178.3(2) ?
C4A N5A C6A C2A -.9(2) ?
C10A N5A C6A C2A 177.61(18) ?
N3A C4A N7A C8A -179.87(19) ?
N5A C4A N7A C8A -1.1(3) ?
C4A N7A C8A N14A 178.79(19) ?
C4A N7A C8A C9A -1.4(3) ?
N7A C8A C9A N12A -179.3(2) ?
N14A C8A C9A N12A .6(2) ?
N7A C8A C9A C10A 1.7(3) ?
N14A C8A C9A C10A -178.44(18) ?
C4A N5A C10A O11A 176.87(18) ?
C6A N5A C10A O11A -1.5(3) ?
C4A N5A C10A C9A -2.7(3) ?
C6A N5A C10A C9A 178.97(18) ?
N12A C9A C10A O11A 2.1(4) ?
C8A C9A C10A O11A -179.0(2) ?
N12A C9A C10A N5A -178.36(19) ?
C8A C9A C10A N5A .5(3) ?
C8A C9A N12A C13A -.5(2) ?
C10A C9A N12A C13A 178.4(2) ?
C9A N12A C13A N14A .2(3) ?
N12A C13A N14A C8A .2(3) ?
N12A C13A N14A C15A -178.6(2) ?
N7A C8A N14A C13A 179.41(19) ?
C9A C8A N14A C13A -.5(2) ?
N7A C8A N14A C15A -1.7(3) ?
C9A C8A N14A C15A 178.4(2) ?
C8A N14A C15A O16A -78.4(3) yes
C13A N14A C15A O16A 100.2(3) yes
N14A C15A O16A C17A -87.1(3) yes
C15A O16A C17A C18A 171.4(2) yes
O16A C17A C18A O19A 67.5(3) yes
C6B C2B N3B C4B -.3(2) ?
C1B C2B N3B C4B 179.48(18) ?
C2B N3B C4B N7B -179.90(18) ?
C2B N3B C4B N5B .1(2) ?
N7B C4B N5B C6B -179.83(18) ?
N3B C4B N5B C6B .2(2) ?
N7B C4B N5B C10B -.2(3) ?
N3B C4B N5B C10B 179.83(17) ?
N3B C2B C6B N5B .4(2) ?
C1B C2B C6B N5B -179.4(2) ?
C4B N5B C6B C2B -.4(2) ?
C10B N5B C6B C2B 179.97(18) ?
N3B C4B N7B C8B -179.57(18) ?
N5B C4B N7B C8B .4(3) ?
C4B N7B C8B N14B 179.33(17) ?
C4B N7B C8B C9B -.4(3) ?
N7B C8B C9B N12B 179.69(18) ?
N14B C8B C9B N12B -.1(2) ?
N7B C8B C9B C10B .0(3) ?
N14B C8B C9B C10B -179.72(17) ?
N12B C9B C10B O11B .9(3) ?
C8B C9B C10B O11B -179.5(2) ?
N12B C9B C10B N5B -179.33(18) ?
C8B C9B C10B N5B .2(3) ?
C4B N5B C10B O11B 179.60(18) ?
C6B N5B C10B O11B -.8(3) ?
C4B N5B C10B C9B -.2(2) ?
C6B N5B C10B C9B 179.40(18) ?
C8B C9B N12B C13B -.2(2) ?
C10B C9B N12B C13B 179.4(2) ?
C9B N12B C13B N14B .4(2) ?
N7B C8B N14B C13B -179.48(19) ?
C9B C8B N14B C13B .3(2) ?
N7B C8B N14B C15B 3.3(3) ?
C9B C8B N14B C15B -176.89(18) ?
N12B C13B N14B C8B -.4(2) ?
N12B C13B N14B C15B 176.87(18) ?
C8B N14B C15B O16B 106.7(2) yes
C13B N14B C15B O16B -70.0(3) yes
O16C C15B O16B C17B 25.6(4) ?
N14B C15B O16B C17B -68.5(3) yes
C15B O16B C17B C18B 178.8(2) yes
O16B C17B C18B O19B 74.6(4) yes
O16B C15B O16C C17C -34.4(5) ?
C8B N14B C15B O16C 65.0(4) yes
C13B N14B C15B O16C -111.7(3) yes
N14B C15B O16C C17C 67.1(7) yes
C15B O16C C17C C18B 171.2(5) yes
O16C C17C C18B O19B -59.5(10) yes
O16C C17C C18B C17B 27.1(5) ?
O16B C17B C18B C17C -37.7(7) ?
